data_2231802
loop_
_publ_author_name
'Cui, Feng-Hua'
'Zhao, Pei-Zheng'

_publ_section_title
;
 Aqua(dicyanamido-\k<i>N</i>^1^)(2,9-dimethyl-1,10-phenanthroline-\k^2^<i>N</i>,<i>N</i>')(nitrato-\k^2^<i>O</i>,<i>O</i>')cobalt(II)--2,9-dimethyl-1,10-phenanthroline--water
 (2/1/2)
;
_journal_coeditor_code BH2369
_journal_issue 10
_journal_name_full 'Acta Crystallographica Section E'
_journal_page_first m1341
_journal_page_last m1342
_journal_paper_doi 10.1107/S1600536811035148
_journal_volume 67
_journal_year 2011
_chemical_formula_iupac '2[Co (C2 N3) (N O3) (C14 H12 N2) (H2 O)], C14 H12 N2, 2H2 O'
_chemical_formula_moiety '2(C16 H14 Co N6 O4), C14 H12 N2, 2(H2 O)'
_chemical_formula_sum 'C46 H44 Co2 N14 O10'
_chemical_formula_weight 1070.82
_chemical_name_systematic
;
Aqua(dicyanamido-\k<i>N</i>^1^)(2,9-dimethyl-1,10-phenanthroline-
\k^2^<i>N</i>,<i>N</i>')(nitrato-\k^2^<i>O</i>,<i>O</i>')cobalt(II)--
2,9-dimethyl-1,10-phenanthroline--water (2/1/2)
;
_space_group_IT_number 15
_symmetry_cell_setting monoclinic
_symmetry_space_group_name_Hall '-C 2yc'
_symmetry_space_group_name_H-M 'C 1 2/c 1'
_atom_sites_solution_hydrogens geom
_atom_sites_solution_primary direct
_atom_sites_solution_secondary difmap
_audit_creation_method SHELXL-97
_cell_angle_alpha 90.00
_cell_angle_beta 106.981(4)
_cell_angle_gamma 90.00
_cell_formula_units_Z 4
_cell_length_a 17.993(6)
_cell_length_b 11.770(4)
_cell_length_c 23.428(7)
_cell_measurement_reflns_used 2628
_cell_measurement_temperature 291(2)
_cell_measurement_theta_max 21.18
_cell_measurement_theta_min 2.42
_cell_volume 4745(3)
_computing_cell_refinement 'SAINT (Bruker, 2004)'
_computing_data_collection 'APEX2 (Bruker, 2004)'
_computing_data_reduction 'SAINT (Bruker, 2004)'
_computing_molecular_graphics 'SHELXTL (Sheldrick, 2008)'
_computing_publication_material 'publCIF (Westrip, 2010)'
_computing_structure_refinement 'SHELXL97 (Sheldrick, 2008)'
_computing_structure_solution 'SHELXS97 (Sheldrick, 2008)'
_diffrn_ambient_temperature 291(2)
_diffrn_measured_fraction_theta_full 0.996
_diffrn_measured_fraction_theta_max 0.996
_diffrn_measurement_device_type 'Bruker APEXII CCD area-detector'
_diffrn_measurement_method '\f and \w'
_diffrn_radiation_monochromator graphite
_diffrn_radiation_source 'fine-focus sealed tube'
_diffrn_radiation_type MoK\a
_diffrn_radiation_wavelength 0.71073
_diffrn_reflns_av_R_equivalents 0.0702
_diffrn_reflns_av_sigmaI/netI 0.0645
_diffrn_reflns_limit_h_max 21
_diffrn_reflns_limit_h_min -21
_diffrn_reflns_limit_k_max 14
_diffrn_reflns_limit_k_min -13
_diffrn_reflns_limit_l_max 28
_diffrn_reflns_limit_l_min -28
_diffrn_reflns_number 17592
_diffrn_reflns_theta_full 25.50
_diffrn_reflns_theta_max 25.50
_diffrn_reflns_theta_min 2.42
_exptl_absorpt_coefficient_mu 0.773
_exptl_absorpt_correction_T_max 0.9170
_exptl_absorpt_correction_T_min 0.7806
_exptl_absorpt_correction_type multi-scan
_exptl_absorpt_process_details '(SADABS; Bruker, 2004)'
_exptl_crystal_colour pink
_exptl_crystal_density_diffrn 1.499
_exptl_crystal_density_method 'not measured'
_exptl_crystal_description block
_exptl_crystal_F_000 2208
_exptl_crystal_size_max 0.34
_exptl_crystal_size_mid 0.18
_exptl_crystal_size_min 0.11
_refine_diff_density_max 1.056
_refine_diff_density_min -0.582
_refine_ls_extinction_method none
_refine_ls_goodness_of_fit_ref 1.043
_refine_ls_hydrogen_treatment constr
_refine_ls_matrix_type full
_refine_ls_number_constraints 0
_refine_ls_number_parameters 328
_refine_ls_number_reflns 4400
_refine_ls_number_restraints 36
_refine_ls_restrained_S_all 1.063
_refine_ls_R_factor_all 0.1049
_refine_ls_R_factor_gt 0.0656
_refine_ls_shift/su_max 0.000
_refine_ls_shift/su_mean 0.000
_refine_ls_structure_factor_coef Fsqd
_refine_ls_weighting_details 'calc w=1/[\s^2^(Fo^2^)+(0.1026P)^2^+4.8562P] where P=(Fo^2^+2Fc^2^)/3'
_refine_ls_weighting_scheme calc
_refine_ls_wR_factor_gt 0.1685
_refine_ls_wR_factor_ref 0.1959
_reflns_number_gt 2862
_reflns_number_total 4400
_reflns_threshold_expression I>2\s(I)
_cod_data_source_file bh2369.cif
_cod_data_source_block I
_cod_original_sg_symbol_H-M 'C 2/c'
_cod_database_code 2231802
_cod_database_fobs_code 2231802

loop_
_symmetry_equiv_pos_as_xyz
'x, y, z'
'-x, y, -z+1/2'
'x+1/2, y+1/2, z'
'-x+1/2, y+1/2, -z+1/2'
'-x, -y, -z'
'x, -y, z-1/2'
'-x+1/2, -y+1/2, -z'
'x+1/2, -y+1/2, z-1/2'

loop_
_atom_site_type_symbol
_atom_site_label
_atom_site_fract_x
_atom_site_fract_y
_atom_site_fract_z
_atom_site_U_iso_or_equiv
_atom_site_adp_type
_atom_site_calc_flag
_atom_site_refinement_flags
_atom_site_occupancy
_atom_site_symmetry_multiplicity
Co Co1 0.42687(4) 0.19148(5) 0.38145(3) 0.0453(3) Uani d . 1 1
O O1 0.3472(2) 0.0602(3) 0.32847(17) 0.0706(10) Uani d . 1 1
O O2 0.3720(3) -0.1178(3) 0.3477(2) 0.1070(17) Uani d . 1 1
O O3 0.4528(2) 0.0107(3) 0.39358(17) 0.0648(10) Uani d . 1 1
O O4 0.4792(3) 0.1851(3) 0.31525(17) 0.0672(11) Uani d . 1 1
H H1W 0.4450 0.1747 0.2819 0.101 Uiso d R 1 1
H H2W 0.5124 0.2344 0.3124 0.101 Uiso d R 1 1
O O5 0.5612(6) -0.0066(7) 0.2802(4) 0.233(5) Uani d . 1 1
H H3W 0.5731 0.0572 0.2975 0.350 Uiso d R 1 1
H H4W 0.5602 -0.0359 0.3132 0.350 Uiso d R 1 1
N N1 0.5202(2) 0.2867(3) 0.43700(16) 0.0443(9) Uani d . 1 1
N N2 0.3892(2) 0.3599(3) 0.35623(16) 0.0434(9) Uani d . 1 1
N N3 0.3653(3) 0.1776(4) 0.4424(2) 0.0694(13) Uani d . 1 1
N N4 0.2925(4) 0.1214(6) 0.5087(3) 0.114(2) Uani d U 1 1
N N5 0.3362(7) 0.1052(7) 0.6164(4) 0.172(4) Uani d U 1 1
N N6 0.3906(3) -0.0181(4) 0.3558(2) 0.0667(12) Uani d . 1 1
N N7 0.5696(2) 0.3653(4) 0.29332(18) 0.0534(10) Uani d . 1 1
C C1 0.5844(3) 0.2489(5) 0.4772(2) 0.0568(13) Uani d . 1 1
C C2 0.6423(3) 0.3248(7) 0.5087(3) 0.0753(18) Uani d . 1 1
H H2 0.6866 0.2966 0.5363 0.090 Uiso calc R 1 1
C C3 0.6345(3) 0.4380(6) 0.4995(3) 0.0701(16) Uani d . 1 1
H H3 0.6737 0.4871 0.5200 0.084 Uiso calc R 1 1
C C4 0.5662(3) 0.4812(5) 0.4582(2) 0.0582(14) Uani d . 1 1
C C5 0.5522(4) 0.5994(5) 0.4464(3) 0.0696(16) Uani d . 1 1
H H5 0.5887 0.6522 0.4669 0.084 Uiso calc R 1 1
C C6 0.4872(4) 0.6351(5) 0.4062(3) 0.0694(16) Uani d . 1 1
H H6 0.4793 0.7125 0.3991 0.083 Uiso calc R 1 1
C C7 0.4299(3) 0.5567(4) 0.3738(2) 0.0534(13) Uani d . 1 1
C C8 0.3608(4) 0.5883(4) 0.3314(3) 0.0639(15) Uani d . 1 1
H H8 0.3504 0.6647 0.3226 0.077 Uiso calc R 1 1
C C9 0.3089(3) 0.5090(5) 0.3029(3) 0.0651(15) Uani d . 1 1
H H9 0.2633 0.5308 0.2745 0.078 Uiso calc R 1 1
C C10 0.3242(3) 0.3931(4) 0.3164(2) 0.0504(12) Uani d . 1 1
C C11 0.4419(3) 0.4398(4) 0.38500(19) 0.0433(11) Uani d . 1 1
C C12 0.5111(3) 0.4015(4) 0.4278(2) 0.0455(11) Uani d . 1 1
C C13 0.5937(4) 0.1235(5) 0.4881(3) 0.0800(18) Uani d . 1 1
H H13A 0.5582 0.0983 0.5091 0.120 Uiso calc R 1 1
H H13B 0.6460 0.1073 0.5115 0.120 Uiso calc R 1 1
H H13C 0.5827 0.0844 0.4505 0.120 Uiso calc R 1 1
C C14 0.2674(3) 0.3042(5) 0.2860(3) 0.0705(16) Uani d . 1 1
H H14A 0.2920 0.2521 0.2658 0.106 Uiso calc R 1 1
H H14B 0.2240 0.3394 0.2576 0.106 Uiso calc R 1 1
H H14C 0.2495 0.2638 0.3151 0.106 Uiso calc R 1 1
C C15 0.3341(4) 0.1530(5) 0.4758(3) 0.0691(16) Uani d . 1 1
C C16 0.3184(6) 0.1179(7) 0.5646(5) 0.110(3) Uani d U 1 1
C C17 0.6397(4) 0.3631(7) 0.3335(3) 0.0808(18) Uani d U 1 1
C C18 0.6784(4) 0.4641(8) 0.3554(3) 0.099(2) Uani d U 1 1
H H18 0.7274 0.4612 0.3830 0.118 Uiso calc R 1 1
C C19 0.6457(5) 0.5651(8) 0.3371(3) 0.101(2) Uani d U 1 1
H H19 0.6712 0.6315 0.3534 0.121 Uiso calc R 1 1
C C20 0.5729(5) 0.5711(6) 0.2933(3) 0.0904(19) Uani d U 1 1
C C21 0.5337(5) 0.6744(6) 0.2707(4) 0.105(3) Uani d U 1 1
H H21 0.5565 0.7433 0.2856 0.127 Uiso calc R 1 1
C C22 0.5374(3) 0.4659(4) 0.2729(2) 0.0542(13) Uani d . 1 1
C C23 0.6749(4) 0.2515(8) 0.3539(3) 0.111(3) Uani d . 1 1
H H23A 0.6522 0.1949 0.3245 0.167 Uiso calc R 1 1
H H23B 0.6655 0.2320 0.3910 0.167 Uiso calc R 1 1
H H23C 0.7299 0.2550 0.3595 0.167 Uiso calc R 1 1

loop_
_atom_site_aniso_label
_atom_site_aniso_U_11
_atom_site_aniso_U_22
_atom_site_aniso_U_33
_atom_site_aniso_U_12
_atom_site_aniso_U_13
_atom_site_aniso_U_23
Co1 0.0533(5) 0.0302(4) 0.0530(4) -0.0039(3) 0.0165(3) -0.0007(3)
O1 0.075(3) 0.048(2) 0.079(3) -0.002(2) 0.007(2) 0.0021(19)
O2 0.133(4) 0.035(2) 0.144(4) -0.020(2) 0.026(3) -0.015(2)
O3 0.070(3) 0.043(2) 0.078(2) -0.0033(18) 0.017(2) 0.0042(17)
O4 0.104(3) 0.041(2) 0.071(2) -0.0056(19) 0.048(2) -0.0030(16)
O5 0.371(15) 0.145(7) 0.204(9) -0.066(8) 0.118(9) -0.001(6)
N1 0.047(2) 0.040(2) 0.047(2) -0.0035(17) 0.0147(18) 0.0012(16)
N2 0.047(2) 0.035(2) 0.051(2) -0.0026(18) 0.0189(19) -0.0007(17)
N3 0.078(3) 0.060(3) 0.082(3) -0.016(2) 0.041(3) -0.010(2)
N4 0.129(5) 0.110(5) 0.136(5) -0.022(4) 0.092(5) -0.001(4)
N5 0.295(11) 0.124(7) 0.147(7) -0.022(7) 0.141(8) -0.015(5)
N6 0.084(4) 0.032(3) 0.082(3) -0.010(2) 0.022(3) -0.004(2)
N7 0.043(2) 0.062(3) 0.058(2) -0.001(2) 0.020(2) -0.004(2)
C1 0.054(3) 0.064(3) 0.051(3) -0.004(3) 0.014(2) 0.001(3)
C2 0.049(3) 0.112(6) 0.059(3) -0.008(3) 0.007(3) -0.003(3)
C3 0.055(3) 0.078(4) 0.075(4) -0.022(3) 0.017(3) -0.017(3)
C4 0.060(3) 0.057(3) 0.064(3) -0.023(3) 0.028(3) -0.017(3)
C5 0.082(4) 0.050(3) 0.083(4) -0.032(3) 0.034(4) -0.026(3)
C6 0.097(5) 0.037(3) 0.087(4) -0.015(3) 0.048(4) -0.013(3)
C7 0.071(4) 0.030(2) 0.069(3) -0.001(2) 0.036(3) -0.006(2)
C8 0.085(4) 0.034(3) 0.081(4) 0.015(3) 0.037(3) 0.009(3)
C9 0.066(4) 0.054(3) 0.076(4) 0.016(3) 0.021(3) 0.008(3)
C10 0.057(3) 0.042(3) 0.053(3) 0.006(2) 0.017(2) 0.002(2)
C11 0.052(3) 0.034(2) 0.050(3) -0.005(2) 0.023(2) -0.0062(19)
C12 0.050(3) 0.041(3) 0.052(3) -0.009(2) 0.025(2) -0.007(2)
C13 0.078(4) 0.073(4) 0.078(4) 0.012(3) 0.007(3) 0.021(3)
C14 0.061(4) 0.066(4) 0.074(4) -0.002(3) 0.003(3) -0.001(3)
C15 0.079(4) 0.045(3) 0.098(4) -0.009(3) 0.049(4) -0.010(3)
C16 0.160(6) 0.081(5) 0.128(6) -0.018(4) 0.105(6) -0.018(5)
C17 0.054(4) 0.130(6) 0.065(3) -0.010(4) 0.028(3) -0.011(4)
C18 0.066(4) 0.145(6) 0.088(4) -0.038(4) 0.028(3) -0.032(4)
C19 0.096(5) 0.118(5) 0.106(5) -0.066(4) 0.057(4) -0.047(4)
C20 0.114(5) 0.072(4) 0.112(5) -0.040(4) 0.075(4) -0.027(3)
C21 0.152(7) 0.053(3) 0.139(7) -0.025(4) 0.085(5) -0.023(4)
C22 0.061(3) 0.046(3) 0.071(3) -0.014(2) 0.043(3) -0.012(2)
C23 0.073(5) 0.174(8) 0.084(5) 0.046(5) 0.019(4) 0.030(5)

loop_
_atom_type_symbol
_atom_type_description
_atom_type_scat_dispersion_real
_atom_type_scat_dispersion_imag
_atom_type_scat_source
C C 0.0033 0.0016 'International Tables Vol C Tables 4.2.6.8 and 6.1.1.4'
H H 0.0000 0.0000 'International Tables Vol C Tables 4.2.6.8 and 6.1.1.4'
N N 0.0061 0.0033 'International Tables Vol C Tables 4.2.6.8 and 6.1.1.4'
O O 0.0106 0.0060 'International Tables Vol C Tables 4.2.6.8 and 6.1.1.4'
Co Co 0.3494 0.9721 'International Tables Vol C Tables 4.2.6.8 and 6.1.1.4'

loop_
_geom_angle_atom_site_label_1
_geom_angle_atom_site_label_2
_geom_angle_atom_site_label_3
_geom_angle_site_symmetry_1
_geom_angle_site_symmetry_3
_geom_angle
O4 Co1 N3 . . 171.71(16)
O4 Co1 N1 . . 91.57(16)
N3 Co1 N1 . . 96.13(17)
O4 Co1 N2 . . 90.19(14)
N3 Co1 N2 . . 94.27(17)
N1 Co1 N2 . . 78.95(14)
O4 Co1 O3 . . 86.23(14)
N3 Co1 O3 . . 88.30(17)
N1 Co1 O3 . . 109.58(15)
N2 Co1 O3 . . 170.81(15)
O4 Co1 O1 . . 85.13(16)
N3 Co1 O1 . . 86.69(17)
N1 Co1 O1 . . 167.45(15)
N2 Co1 O1 . . 113.10(14)
O3 Co1 O1 . . 58.18(14)
N6 O1 Co1 . . 91.2(3)
N6 O3 Co1 . . 93.4(3)
Co1 O4 H1W . . 109.6
Co1 O4 H2W . . 121.9
H1W O4 H2W . . 111.2
H3W O5 H4W . . 89.8
C1 N1 C12 . . 118.6(4)
C1 N1 Co1 . . 128.6(3)
C12 N1 Co1 . . 112.8(3)
C10 N2 C11 . . 119.2(4)
C10 N2 Co1 . . 128.1(3)
C11 N2 Co1 . . 112.8(3)
C15 N3 Co1 . . 169.5(5)
C16 N4 C15 . . 122.4(8)
O2 N6 O3 . . 121.2(5)
O2 N6 O1 . . 121.6(5)
O3 N6 O1 . . 117.1(4)
C17 N7 C22 . . 119.3(5)
N1 C1 C2 . . 120.9(5)
N1 C1 C13 . . 118.5(5)
C2 C1 C13 . . 120.6(5)
C3 C2 C1 . . 121.1(6)
C3 C2 H2 . . 119.4
C1 C2 H2 . . 119.4
C2 C3 C4 . . 119.4(5)
C2 C3 H3 . . 120.3
C4 C3 H3 . . 120.3
C12 C4 C3 . . 116.8(5)
C12 C4 C5 . . 119.8(5)
C3 C4 C5 . . 123.4(5)
C6 C5 C4 . . 120.8(5)
C6 C5 H5 . . 119.6
C4 C5 H5 . . 119.6
C5 C6 C7 . . 121.3(5)
C5 C6 H6 . . 119.4
C7 C6 H6 . . 119.4
C8 C7 C11 . . 116.7(5)
C8 C7 C6 . . 124.2(5)
C11 C7 C6 . . 119.1(5)
C9 C8 C7 . . 120.8(5)
C9 C8 H8 . . 119.6
C7 C8 H8 . . 119.6
C8 C9 C10 . . 119.8(5)
C8 C9 H9 . . 120.1
C10 C9 H9 . . 120.1
N2 C10 C9 . . 121.2(5)
N2 C10 C14 . . 118.1(4)
C9 C10 C14 . . 120.7(5)
N2 C11 C7 . . 122.4(4)
N2 C11 C12 . . 117.9(4)
C7 C11 C12 . . 119.7(4)
N1 C12 C4 . . 123.1(5)
N1 C12 C11 . . 117.5(4)
C4 C12 C11 . . 119.3(5)
C1 C13 H13A . . 109.5
C1 C13 H13B . . 109.5
H13A C13 H13B . . 109.5
C1 C13 H13C . . 109.5
H13A C13 H13C . . 109.5
H13B C13 H13C . . 109.5
C10 C14 H14A . . 109.5
C10 C14 H14B . . 109.5
H14A C14 H14B . . 109.5
C10 C14 H14C . . 109.5
H14A C14 H14C . . 109.5
H14B C14 H14C . . 109.5
N3 C15 N4 . . 173.6(8)
N5 C16 N4 . . 172.3(10)
N7 C17 C18 . . 120.5(7)
N7 C17 C23 . . 118.3(7)
C18 C17 C23 . . 121.2(7)
C19 C18 C17 . . 120.9(7)
C19 C18 H18 . . 119.6
C17 C18 H18 . . 119.6
C18 C19 C20 . . 120.3(7)
C18 C19 H19 . . 119.8
C20 C19 H19 . . 119.8
C19 C20 C22 . . 115.8(7)
C19 C20 C21 . . 124.5(7)
C22 C20 C21 . . 119.7(7)
C21 C21 C20 2_655 . 121.6(4)
C21 C21 H21 2_655 . 119.2
C20 C21 H21 . . 119.2
N7 C22 C20 . . 123.2(6)
N7 C22 C22 . 2_655 118.2(3)
C20 C22 C22 . 2_655 118.7(4)
C17 C23 H23A . . 109.5
C17 C23 H23B . . 109.5
H23A C23 H23B . . 109.5
C17 C23 H23C . . 109.5
H23A C23 H23C . . 109.5
H23B C23 H23C . . 109.5

loop_
_geom_bond_atom_site_label_1
_geom_bond_atom_site_label_2
_geom_bond_site_symmetry_2
_geom_bond_distance
Co1 O4 . 2.037(4)
Co1 N3 . 2.053(5)
Co1 N1 . 2.120(4)
Co1 N2 . 2.122(4)
Co1 O3 . 2.180(4)
Co1 O1 . 2.224(4)
O1 N6 . 1.256(6)
O2 N6 . 1.220(5)
O3 N6 . 1.253(6)
O4 H1W . 0.8501
O4 H2W . 0.8500
O5 H3W . 0.8500
O5 H4W . 0.8501
N1 C1 . 1.336(6)
N1 C12 . 1.371(6)
N2 C10 . 1.325(6)
N2 C11 . 1.366(6)
N3 C15 . 1.126(7)
N4 C16 . 1.256(11)
N4 C15 . 1.276(8)
N5 C16 . 1.172(11)
N7 C17 . 1.336(7)
N7 C22 . 1.344(7)
C1 C2 . 1.406(8)
C1 C13 . 1.499(8)
C2 C3 . 1.349(9)
C2 H2 . 0.9300
C3 C4 . 1.419(8)
C3 H3 . 0.9300
C4 C12 . 1.398(7)
C4 C5 . 1.426(8)
C5 C6 . 1.337(9)
C5 H5 . 0.9300
C6 C7 . 1.425(8)
C6 H6 . 0.9300
C7 C8 . 1.397(7)
C7 C11 . 1.405(7)
C8 C9 . 1.350(8)
C8 H8 . 0.9300
C9 C10 . 1.408(7)
C9 H9 . 0.9300
C10 C14 . 1.491(7)
C11 C12 . 1.425(7)
C13 H13A . 0.9600
C13 H13B . 0.9600
C13 H13C . 0.9600
C14 H14A . 0.9600
C14 H14B . 0.9600
C14 H14C . 0.9600
C17 C18 . 1.398(10)
C17 C23 . 1.476(11)
C18 C19 . 1.339(11)
C18 H18 . 0.9300
C19 C20 . 1.410(11)
C19 H19 . 0.9300
C20 C22 . 1.411(8)
C20 C21 . 1.427(10)
C21 C21 2_655 1.314(17)
C21 H21 . 0.9300
C22 C22 2_655 1.455(11)
C23 H23A . 0.9600
C23 H23B . 0.9600
C23 H23C . 0.9600

loop_
_geom_hbond_atom_site_label_D
_geom_hbond_atom_site_label_H
_geom_hbond_atom_site_label_A
_geom_hbond_site_symmetry_A
_geom_hbond_distance_DH
_geom_hbond_distance_HA
_geom_hbond_distance_DA
_geom_hbond_angle_DHA
_geom_hbond_publ_flag
O4 H1W O5 2_655 0.85 2.57 3.111(9) 122.8 yes
O4 H2W N7 . 0.85 1.97 2.810(6) 167.3 yes
O5 H3W O4 . 0.85 2.39 2.941(11) 123.2 no
O5 H4W N5 5_656 0.85 2.25 2.830(15) 125.5 yes

loop_
_geom_torsion_atom_site_label_1
_geom_torsion_atom_site_label_2
_geom_torsion_atom_site_label_3
_geom_torsion_atom_site_label_4
_geom_torsion_site_symmetry_4
_geom_torsion
O4 Co1 O1 N6 . 90.4(3)
N3 Co1 O1 N6 . -88.2(3)
N1 Co1 O1 N6 . 15.2(8)
N2 Co1 O1 N6 . 178.5(3)
O3 Co1 O1 N6 . 1.8(3)
O4 Co1 O3 N6 . -88.4(3)
N3 Co1 O3 N6 . 85.3(3)
N1 Co1 O3 N6 . -178.8(3)
O1 Co1 O3 N6 . -1.8(3)
O4 Co1 N1 C1 . -90.8(4)
N3 Co1 N1 C1 . 86.1(4)
N2 Co1 N1 C1 . 179.3(4)
O3 Co1 N1 C1 . -4.3(4)
O1 Co1 N1 C1 . -16.3(9)
O4 Co1 N1 C12 . 87.9(3)
N3 Co1 N1 C12 . -95.2(3)
N2 Co1 N1 C12 . -2.0(3)
O3 Co1 N1 C12 . 174.4(3)
O1 Co1 N1 C12 . 162.4(6)
O4 Co1 N2 C10 . 88.7(4)
N3 Co1 N2 C10 . -84.3(4)
N1 Co1 N2 C10 . -179.8(4)
O1 Co1 N2 C10 . 3.9(4)
O4 Co1 N2 C11 . -89.4(3)
N3 Co1 N2 C11 . 97.5(3)
N1 Co1 N2 C11 . 2.1(3)
O1 Co1 N2 C11 . -174.2(3)
N1 Co1 N3 C15 . -113(3)
N2 Co1 N3 C15 . 167(3)
O3 Co1 N3 C15 . -4(3)
O1 Co1 N3 C15 . 55(3)
Co1 O3 N6 O2 . -174.5(5)
Co1 O3 N6 O1 . 3.1(5)
Co1 O1 N6 O2 . 174.5(5)
Co1 O1 N6 O3 . -3.0(5)
C12 N1 C1 C2 . -1.2(7)
Co1 N1 C1 C2 . 177.4(4)
C12 N1 C1 C13 . 178.9(4)
Co1 N1 C1 C13 . -2.5(7)
N1 C1 C2 C3 . 0.4(9)
C13 C1 C2 C3 . -179.8(6)
C1 C2 C3 C4 . 1.2(9)
C2 C3 C4 C12 . -1.9(8)
C2 C3 C4 C5 . 178.8(5)
C12 C4 C5 C6 . -0.5(8)
C3 C4 C5 C6 . 178.8(5)
C4 C5 C6 C7 . 0.1(9)
C5 C6 C7 C8 . 179.8(5)
C5 C6 C7 C11 . 0.5(8)
C11 C7 C8 C9 . -0.1(8)
C6 C7 C8 C9 . -179.5(5)
C7 C8 C9 C10 . 0.5(8)
C11 N2 C10 C9 . 0.6(7)
Co1 N2 C10 C9 . -177.4(4)
C11 N2 C10 C14 . -179.6(4)
Co1 N2 C10 C14 . 2.4(7)
C8 C9 C10 N2 . -0.8(8)
C8 C9 C10 C14 . 179.3(5)
C10 N2 C11 C7 . -0.1(6)
Co1 N2 C11 C7 . 178.2(3)
C10 N2 C11 C12 . 179.8(4)
Co1 N2 C11 C12 . -1.9(5)
C8 C7 C11 N2 . -0.1(7)
C6 C7 C11 N2 . 179.3(4)
C8 C7 C11 C12 . 180.0(4)
C6 C7 C11 C12 . -0.6(7)
C1 N1 C12 C4 . 0.4(7)
Co1 N1 C12 C4 . -178.4(4)
C1 N1 C12 C11 . -179.5(4)
Co1 N1 C12 C11 . 1.7(5)
C3 C4 C12 N1 . 1.1(7)
C5 C4 C12 N1 . -179.5(4)
C3 C4 C12 C11 . -179.0(4)
C5 C4 C12 C11 . 0.4(7)
N2 C11 C12 N1 . 0.2(6)
C7 C11 C12 N1 . -179.9(4)
N2 C11 C12 C4 . -179.7(4)
C7 C11 C12 C4 . 0.2(6)
C22 N7 C17 C18 . 1.8(8)
C22 N7 C17 C23 . -178.1(5)
N7 C17 C18 C19 . 0.8(10)
C23 C17 C18 C19 . -179.3(6)
C17 C18 C19 C20 . -2.9(11)
C18 C19 C20 C22 . 2.4(10)
C18 C19 C20 C21 . -179.6(7)
C19 C20 C21 C21 2_655 179.3(9)
C22 C20 C21 C21 2_655 -2.8(14)
C17 N7 C22 C20 . -2.2(7)
C17 N7 C22 C22 2_655 177.2(5)
C19 C20 C22 N7 . 0.1(8)
C21 C20 C22 N7 . -177.9(6)
C19 C20 C22 C22 2_655 -179.3(6)
C21 C20 C22 C22 2_655 2.6(9)
